data_2310625
loop_
_publ_author_name
'Liebau, F.'

_publ_section_title
;
 Zur Kristallstuktur des Hopeits, Zn3 (P O4)2 (H2 O)4
;
_journal_name_full 'Acta Crystallographica (1,1948-23,1967)'
_journal_page_first 352
_journal_page_last 354
_journal_volume 18
_journal_year 1965
_chemical_formula_sum 'H8 O12 P2 Zn3'
_chemical_name_systematic 'Zn3 (P O4)2 (H2 O)4'
_space_group_IT_number 62
_symmetry_space_group_name_Hall '-P 2ac 2n'
_symmetry_space_group_name_H-M 'P n m a'
_cell_angle_alpha 90
_cell_angle_beta 90
_cell_angle_gamma 90
_cell_formula_units_Z 4
_cell_length_a 10.62
_cell_length_b 18.42998
_cell_length_c 5.02
_cell_volume 982.546
_citation_journal_id_ASTM ACCRA9
_cod_data_source_file Liebau_ACCRA9_1965_1867.cif
_cod_data_source_block H8O12P2Zn3
_cod_original_cell_volume 982.5464
_cod_database_code 2310625

loop_
_symmetry_equiv_pos_as_xyz
x,y,z
-x+1/2,-y,z+1/2
x+1/2,-y+1/2,-z+1/2
-x,y+1/2,-z
-x,-y,-z
x-1/2,y,-z-1/2
-x-1/2,y-1/2,z-1/2
x,-y-1/2,z

loop_
_atom_site_label
_atom_site_type_symbol
_atom_site_fract_x
_atom_site_fract_y
_atom_site_fract_z
_atom_site_occupancy
_atom_site_U_iso_or_equiv
O3 O-2 -0.029 0.084 0.36 1 0.0
O2 O-2 0.202 0.04 0.36 1 0.0
O6 O-2 0.382 0.25 0.35 1 0.0
Zn1 Zn+2 0.236 0.25 0.07 1 0.0
O5 O-2 0.101 0.25 0.76 1 0.0
O4 O-2 0.096 0.0745 0.93 1 0.0
O7 O-2 0.338 0.168 0.84 1 0.0
P1 P+5 0.103 0.093 0.23 1 0.0
Zn2 Zn+2 -0.144 0.001 0.29 1 0.0
O1 O-2 0.14 0.173 0.28 1 0.0
